data_1542847
loop_
_publ_author_name
'Mukherjee, Arijit'
'Dixit, Karuna'
'Sarma, Siddhartha P.'
'Desiraju, Gautam R.'

_publ_section_title
;
 Aniline--phenol recognition: from solution through supramolecular
 synthons to cocrystals
;
_journal_coeditor_code BI5032
_journal_issue 4
_journal_name_full IUCrJ
_journal_page_first 228
_journal_page_last 239
_journal_paper_doi 10.1107/S2052252514012081
_journal_volume 1
_journal_year 2014
_chemical_formula_moiety 'C6 H3 Cl3 O, C6 H5 Cl2 N'
_chemical_formula_sum 'C12 H8 Cl5 N O'
_chemical_formula_weight 359.44
_space_group_IT_number 4
_symmetry_cell_setting monoclinic
_symmetry_space_group_name_Hall 'P 2yb'
_symmetry_space_group_name_H-M 'P 1 21 1'
_atom_sites_solution_hydrogens geom
_atom_sites_solution_primary direct
_atom_sites_solution_secondary difmap
_audit_creation_method SHELXL-97
_cell_angle_alpha 90.00
_cell_angle_beta 98.980(7)
_cell_angle_gamma 90.00
_cell_formula_units_Z 4
_cell_length_a 7.0572(6)
_cell_length_b 15.4665(13)
_cell_length_c 13.2112(11)
_cell_measurement_reflns_used 14958
_cell_measurement_temperature 150(2)
_cell_measurement_theta_max 27.5
_cell_measurement_theta_min 3.1
_cell_volume 1424.3(2)
_computing_cell_refinement
;
CrystalClear-SM Expert 2.0 r4 (Rigaku, 2009)
;
_computing_data_collection
;
CrystalClear-SM Expert 2.0 r4 (Rigaku, 2009)
;
_computing_data_reduction
;
CrystalClear-SM Expert 2.0 r4 (Rigaku, 2009)
;
_computing_structure_refinement 'SHELXL-97 (Sheldrick, 2008)'
_computing_structure_solution 'SHELXL-97 (Sheldrick, 2008)'
_diffrn_ambient_temperature 150(2)
_diffrn_detector CCD
_diffrn_detector_area_resol_mean 13.6612
_diffrn_measured_fraction_theta_full 0.999
_diffrn_measured_fraction_theta_max 0.999
_diffrn_measurement_device
;
XtaLABmini: Fixed Chi 2 circle
;
_diffrn_measurement_device_type
;
Rigaku Mercury375R (2x2 bin mode)
;
_diffrn_measurement_specimen_support Fiber
_diffrn_radiation_monochromator 'Graphite Monochromator'
_diffrn_radiation_source 'fine-focus sealed tube'
_diffrn_radiation_type MoK\a
_diffrn_radiation_wavelength 0.71073
_diffrn_reflns_av_R_equivalents 0.0231
_diffrn_reflns_av_sigmaI/netI 0.0284
_diffrn_reflns_limit_h_max 9
_diffrn_reflns_limit_h_min -9
_diffrn_reflns_limit_k_max 20
_diffrn_reflns_limit_k_min -20
_diffrn_reflns_limit_l_max 17
_diffrn_reflns_limit_l_min -17
_diffrn_reflns_number 15205
_diffrn_reflns_theta_full 27.48
_diffrn_reflns_theta_max 27.48
_diffrn_reflns_theta_min 3.06
_exptl_absorpt_coefficient_mu 1.007
_exptl_absorpt_correction_T_max 1.000
_exptl_absorpt_correction_T_min 0.772
_exptl_absorpt_correction_type multi-scan
_exptl_absorpt_process_details 'Jacobson, R. (1998) Private communication'
_exptl_crystal_density_diffrn 1.676
_exptl_crystal_density_method 'not measured'
_exptl_crystal_F_000 720
_exptl_crystal_size_max 0.3
_exptl_crystal_size_mid 0.2
_exptl_crystal_size_min 0.1
_refine_diff_density_max 0.379
_refine_diff_density_min -0.254
_refine_diff_density_rms 0.043
_refine_ls_abs_structure_details 'Flack H D (1983), Acta Cryst. A39, 876-881'
_refine_ls_abs_structure_Flack 0.03(3)
_refine_ls_extinction_method none
_refine_ls_goodness_of_fit_ref 1.057
_refine_ls_hydrogen_treatment mixed
_refine_ls_matrix_type full
_refine_ls_number_parameters 367
_refine_ls_number_reflns 6493
_refine_ls_number_restraints 1
_refine_ls_restrained_S_all 1.057
_refine_ls_R_factor_all 0.0276
_refine_ls_R_factor_gt 0.0256
_refine_ls_shift/su_max 0.001
_refine_ls_shift/su_mean 0.000
_refine_ls_structure_factor_coef Fsqd
_refine_ls_weighting_details 'calc w=1/[\s^2^(Fo^2^)+(0.0228P)^2^+0.3139P] where P=(Fo^2^+2Fc^2^)/3'
_refine_ls_weighting_scheme calc
_refine_ls_wR_factor_gt 0.0550
_refine_ls_wR_factor_ref 0.0558
_reflns_number_gt 6193
_reflns_number_total 6493
_reflns_threshold_expression >2\s(I)
_cod_data_source_file bi5032.cif
_cod_data_source_block 13
_cod_original_sg_symbol_H-M 'P 21'
_cod_database_code 1542847

loop_
_symmetry_equiv_pos_as_xyz
'x, y, z'
'-x, y+1/2, -z'

loop_
_atom_site_label
_atom_site_type_symbol
_atom_site_fract_x
_atom_site_fract_y
_atom_site_fract_z
_atom_site_U_iso_or_equiv
_atom_site_adp_type
_atom_site_occupancy
_atom_site_symmetry_multiplicity
_atom_site_calc_flag
_atom_site_refinement_flags
H2B H -0.790(4) 0.6482(18) 0.077(2) 0.039(8) Uiso 1 1 d .
H1A H 0.845(3) 0.3095(16) 0.1180(19) 0.030(6) Uiso 1 1 d .
H2A H -0.902(4) 0.6730(17) 0.1488(18) 0.030(7) Uiso 1 1 d .
H1B H 0.944(4) 0.285(2) 0.214(2) 0.051(8) Uiso 1 1 d .
H1O H 0.209(4) -0.197(2) 0.077(2) 0.042(8) Uiso 1 1 d .
H2O H 0.797(4) 0.161(2) 0.131(2) 0.040(8) Uiso 1 1 d .
Cl1 Cl 0.23666(8) 0.16589(3) 0.04147(4) 0.03325(12) Uani 1 1 d .
Cl8 Cl -0.14020(7) 0.53302(3) 0.23536(4) 0.03090(11) Uani 1 1 d .
Cl6 Cl 0.69544(9) -0.19777(4) 0.15903(5) 0.03846(13) Uani 1 1 d .
Cl3 Cl 0.29897(8) -0.01657(4) 0.39458(4) 0.03099(12) Uani 1 1 d .
Cl2 Cl 0.29478(8) 0.16329(3) 0.28225(4) 0.03445(12) Uani 1 1 d .
Cl7 Cl -0.86753(8) 0.71523(3) 0.34275(4) 0.03328(12) Uani 1 1 d .
Cl4 Cl 0.82810(8) 0.02746(4) 0.47583(4) 0.03454(12) Uani 1 1 d .
Cl5 Cl 0.73955(8) -0.16320(4) 0.39542(4) 0.03550(13) Uani 1 1 d .
Cl9 Cl 0.17446(8) 0.42597(4) 0.11905(5) 0.04232(14) Uani 1 1 d .
Cl10 Cl 0.89857(11) 0.29635(5) 0.40595(5) 0.05823(19) Uani 1 1 d .
O1 O 0.2104(2) -0.15902(11) 0.04406(12) 0.0290(3) Uani 1 1 d .
N1 N 0.8364(3) 0.28576(13) 0.17706(15) 0.0307(4) Uani 1 1 d .
C4 C 0.2676(3) 0.06808(13) 0.21328(15) 0.0219(4) Uani 1 1 d .
N2 N -0.7986(3) 0.67400(13) 0.13019(15) 0.0269(4) Uani 1 1 d .
O2 O 0.7657(3) 0.12012(12) 0.10219(13) 0.0353(4) Uani 1 1 d .
C6 C 0.2514(3) -0.08872(13) 0.20845(15) 0.0214(4) Uani 1 1 d .
H6 H 0.2544 -0.1413 0.2428 0.026 Uiso 1 1 calc R
C2 C 0.2245(3) -0.00767(13) 0.05134(15) 0.0226(4) Uani 1 1 d .
H2 H 0.2096 -0.0060 -0.0198 0.027 Uiso 1 1 calc R
C3 C 0.2433(3) 0.06827(13) 0.10715(15) 0.0216(4) Uani 1 1 d .
C22 C -0.3543(3) 0.60266(14) 0.36698(16) 0.0276(4) Uani 1 1 d .
H22 H -0.2536 0.5887 0.4185 0.033 Uiso 1 1 calc R
C8 C 0.7362(3) -0.02742(14) 0.13807(16) 0.0258(4) Uani 1 1 d .
H8 H 0.7189 -0.0388 0.0681 0.031 Uiso 1 1 calc R
C5 C 0.2702(3) -0.01175(13) 0.26251(13) 0.0200(4) Uani 1 1 d .
C10 C 0.7576(3) -0.07927(13) 0.31157(16) 0.0227(4) Uani 1 1 d .
C20 C -0.6643(3) 0.66388(13) 0.31244(15) 0.0243(4) Uani 1 1 d .
C14 C 0.5224(3) 0.35229(13) 0.15740(16) 0.0261(4) Uani 1 1 d .
H14 H 0.5133 0.3491 0.0865 0.031 Uiso 1 1 calc R
C11 C 0.7895(3) 0.00541(13) 0.34575(14) 0.0228(4) Uani 1 1 d .
C19 C -0.6541(3) 0.64636(12) 0.20982(15) 0.0221(4) Uani 1 1 d .
C7 C 0.7654(3) 0.05717(14) 0.17340(16) 0.0254(4) Uani 1 1 d .
C12 C 0.7946(3) 0.07324(13) 0.27838(16) 0.0245(4) Uani 1 1 d .
H12 H 0.8173 0.1293 0.3029 0.029 Uiso 1 1 calc R
C21 C -0.5176(3) 0.64228(14) 0.38990(16) 0.0289(5) Uani 1 1 d .
H21 H -0.5286 0.6544 0.4577 0.035 Uiso 1 1 calc R
C23 C -0.3441(3) 0.58429(13) 0.26604(16) 0.0246(4) Uani 1 1 d .
C24 C -0.4908(3) 0.60528(13) 0.18724(15) 0.0237(4) Uani 1 1 d .
H24 H -0.4799 0.5919 0.1198 0.028 Uiso 1 1 calc R
C16 C 0.3773(4) 0.39078(16) 0.30534(19) 0.0409(6) Uani 1 1 d .
H16 H 0.2741 0.4130 0.3330 0.049 Uiso 1 1 calc R
C1 C 0.2279(3) -0.08614(13) 0.10172(15) 0.0209(4) Uani 1 1 d .
C9 C 0.7331(3) -0.09350(13) 0.20637(16) 0.0243(4) Uani 1 1 d .
C18 C 0.6911(4) 0.32839(15) 0.32645(17) 0.0358(5) Uani 1 1 d .
C13 C 0.6861(3) 0.32261(13) 0.22005(16) 0.0269(5) Uani 1 1 d .
C15 C 0.3728(3) 0.38670(14) 0.20101(17) 0.0318(5) Uani 1 1 d .
C17 C 0.5382(4) 0.36114(16) 0.36756(18) 0.0435(7) Uani 1 1 d .
H17 H 0.5441 0.3632 0.4383 0.052 Uiso 1 1 calc R

loop_
_atom_site_aniso_label
_atom_site_aniso_U_11
_atom_site_aniso_U_22
_atom_site_aniso_U_33
_atom_site_aniso_U_23
_atom_site_aniso_U_13
_atom_site_aniso_U_12
Cl1 0.0416(3) 0.0242(2) 0.0328(3) 0.0085(2) 0.0022(2) -0.0051(2)
Cl8 0.0282(2) 0.0278(3) 0.0372(3) -0.0004(2) 0.0071(2) -0.0001(2)
Cl6 0.0440(3) 0.0249(3) 0.0444(3) -0.0094(2) 0.0002(2) -0.0023(2)
Cl3 0.0363(3) 0.0407(3) 0.0156(2) -0.0010(2) 0.00275(19) 0.0060(2)
Cl2 0.0422(3) 0.0259(3) 0.0337(3) -0.0089(2) 0.0013(2) -0.0005(2)
Cl7 0.0377(3) 0.0307(3) 0.0354(3) 0.0007(2) 0.0181(2) 0.0023(2)
Cl4 0.0393(3) 0.0428(3) 0.0222(2) -0.0054(2) 0.0070(2) -0.0001(3)
Cl5 0.0394(3) 0.0297(3) 0.0384(3) 0.0100(2) 0.0094(2) 0.0023(2)
Cl9 0.0326(3) 0.0445(3) 0.0527(4) 0.0010(3) 0.0155(3) -0.0007(3)
Cl10 0.0726(5) 0.0659(4) 0.0285(3) 0.0093(3) -0.0163(3) -0.0182(4)
O1 0.0434(9) 0.0220(7) 0.0205(8) -0.0007(6) 0.0017(6) -0.0002(7)
N1 0.0323(10) 0.0322(11) 0.0265(10) 0.0089(8) 0.0014(8) -0.0043(9)
C4 0.0195(9) 0.0224(9) 0.0231(10) -0.0035(8) 0.0007(7) 0.0009(8)
N2 0.0292(10) 0.0256(9) 0.0261(10) 0.0013(8) 0.0051(8) -0.0014(8)
O2 0.0485(11) 0.0293(9) 0.0287(9) 0.0045(7) 0.0078(7) -0.0028(8)
C6 0.0197(9) 0.0226(10) 0.0217(10) 0.0037(8) 0.0025(8) 0.0011(8)
C2 0.0211(9) 0.0289(10) 0.0174(9) 0.0009(8) 0.0013(7) -0.0020(8)
C3 0.0185(9) 0.0207(9) 0.0255(10) 0.0036(8) 0.0027(8) -0.0012(8)
C22 0.0307(11) 0.0254(10) 0.0260(10) 0.0067(9) 0.0022(8) -0.0054(9)
C8 0.0231(10) 0.0320(12) 0.0219(10) -0.0045(9) 0.0017(8) 0.0005(9)
C5 0.0176(9) 0.0292(10) 0.0127(8) -0.0006(8) 0.0010(7) 0.0018(8)
C10 0.0176(9) 0.0230(10) 0.0278(10) 0.0046(8) 0.0046(8) 0.0013(8)
C20 0.0292(10) 0.0196(9) 0.0265(10) 0.0018(8) 0.0115(8) -0.0020(9)
C14 0.0341(11) 0.0238(10) 0.0220(10) -0.0022(8) 0.0090(8) -0.0110(9)
C11 0.0178(9) 0.0302(11) 0.0208(9) -0.0021(8) 0.0039(7) 0.0013(8)
C19 0.0284(10) 0.0154(9) 0.0229(10) 0.0020(7) 0.0057(8) -0.0058(8)
C7 0.0195(9) 0.0282(11) 0.0286(11) 0.0056(8) 0.0039(8) 0.0001(8)
C12 0.0244(10) 0.0209(10) 0.0295(11) -0.0036(8) 0.0080(8) -0.0020(8)
C21 0.0389(12) 0.0297(11) 0.0191(10) -0.0004(8) 0.0079(8) -0.0084(9)
C23 0.0265(10) 0.0180(9) 0.0303(11) 0.0018(8) 0.0080(8) -0.0035(8)
C24 0.0320(11) 0.0190(9) 0.0215(9) -0.0006(8) 0.0086(8) -0.0062(8)
C16 0.0601(17) 0.0308(12) 0.0368(14) -0.0090(10) 0.0229(12) -0.0135(12)
C1 0.0200(9) 0.0236(10) 0.0183(9) -0.0011(8) 0.0002(7) -0.0018(8)
C9 0.0178(9) 0.0228(10) 0.0310(11) -0.0044(8) -0.0001(8) -0.0004(8)
C18 0.0551(15) 0.0291(12) 0.0210(11) 0.0013(9) -0.0007(10) -0.0175(11)
C13 0.0367(12) 0.0216(10) 0.0222(10) 0.0004(8) 0.0038(9) -0.0131(9)
C15 0.0398(13) 0.0263(11) 0.0317(12) -0.0044(9) 0.0132(10) -0.0118(10)
C17 0.0753(19) 0.0380(13) 0.0202(11) -0.0106(9) 0.0164(12) -0.0263(13)

loop_
_atom_type_symbol
_atom_type_description
_atom_type_scat_dispersion_real
_atom_type_scat_dispersion_imag
_atom_type_scat_source
C C 0.0033 0.0016 'International Tables Vol C Tables 4.2.6.8 and 6.1.1.4'
H H 0.0000 0.0000 'International Tables Vol C Tables 4.2.6.8 and 6.1.1.4'
N N 0.0061 0.0033 'International Tables Vol C Tables 4.2.6.8 and 6.1.1.4'
O O 0.0106 0.0060 'International Tables Vol C Tables 4.2.6.8 and 6.1.1.4'
Cl Cl 0.1484 0.1585 'International Tables Vol C Tables 4.2.6.8 and 6.1.1.4'

loop_
_geom_angle_atom_site_label_1
_geom_angle_atom_site_label_2
_geom_angle_atom_site_label_3
_geom_angle
C3 C4 C5 117.67(17)
C3 C4 Cl2 121.21(15)
C5 C4 Cl2 121.12(15)
C5 C6 C1 118.94(17)
C3 C2 C1 119.75(17)
C2 C3 C4 121.62(18)
C2 C3 Cl1 118.62(15)
C4 C3 Cl1 119.76(15)
C23 C22 C21 118.4(2)
C9 C8 C7 119.87(19)
C6 C5 C4 121.85(16)
C6 C5 Cl3 118.11(15)
C4 C5 Cl3 120.04(15)
C9 C10 C11 117.48(18)
C9 C10 Cl5 120.84(16)
C11 C10 Cl5 121.63(16)
C21 C20 C19 121.84(19)
C21 C20 Cl7 119.36(16)
C19 C20 Cl7 118.79(16)
C15 C14 C13 119.7(2)
C12 C11 C10 121.68(18)
C12 C11 Cl4 118.33(16)
C10 C11 Cl4 119.98(15)
C24 C19 C20 117.91(18)
C24 C19 N2 120.35(19)
C20 C19 N2 121.62(19)
O2 C7 C12 123.2(2)
O2 C7 C8 117.29(19)
C12 C7 C8 119.50(19)
C11 C12 C7 119.47(18)
C20 C21 C22 120.06(19)
C22 C23 C24 122.20(19)
C22 C23 Cl8 119.26(17)
C24 C23 Cl8 118.54(16)
C23 C24 C19 119.54(18)
C17 C16 C15 118.2(2)
O1 C1 C2 117.80(18)
O1 C1 C6 122.04(18)
C2 C1 C6 120.16(18)
C8 C9 C10 121.96(19)
C8 C9 Cl6 118.34(16)
C10 C9 Cl6 119.69(16)
C17 C18 C13 121.3(2)
C17 C18 Cl10 120.33(18)
C13 C18 Cl10 118.3(2)
C14 C13 N1 120.31(19)
C14 C13 C18 117.6(2)
N1 C13 C18 122.0(2)
C16 C15 C14 122.3(2)
C16 C15 Cl9 119.9(2)
C14 C15 Cl9 117.80(17)
C16 C17 C18 120.8(2)

loop_
_geom_bond_atom_site_label_1
_geom_bond_atom_site_label_2
_geom_bond_distance
Cl1 C3 1.7385(19)
Cl8 C23 1.745(2)
Cl6 C9 1.735(2)
Cl3 C5 1.7264(18)
Cl2 C4 1.727(2)
Cl7 C20 1.740(2)
Cl4 C11 1.731(2)
Cl5 C10 1.724(2)
Cl9 C15 1.740(3)
Cl10 C18 1.736(3)
O1 C1 1.355(2)
N1 C13 1.400(3)
C4 C3 1.386(3)
C4 C5 1.394(3)
N2 C19 1.412(3)
O2 C7 1.354(3)
C6 C5 1.384(3)
C6 C1 1.394(3)
C2 C3 1.382(3)
C2 C1 1.382(3)
C22 C23 1.376(3)
C22 C21 1.379(3)
C8 C9 1.366(3)
C8 C7 1.393(3)
C10 C9 1.391(3)
C10 C11 1.392(3)
C20 C21 1.379(3)
C20 C19 1.395(3)
C14 C15 1.385(3)
C14 C13 1.390(3)
C11 C12 1.380(3)
C19 C24 1.388(3)
C7 C12 1.392(3)
C23 C24 1.387(3)
C16 C17 1.373(4)
C16 C15 1.375(3)
C18 C17 1.378(4)
C18 C13 1.403(3)
